data_7128769
loop_
_publ_author_name
'Hartmann, Deborah'
'Braner, Sven'
'Greb, Lutz'

_publ_section_title
;
 Bis(perchlorocatecholato)silane and heteroleptic bidonors: hidden
 frustrated Lewis pairs resulting from ring strain.
;
_journal_issue 69
_journal_name_full 'Chemical communications (Cambridge, England)'
_journal_page_first 8572
_journal_page_last 8575
_journal_paper_doi 10.1039/d1cc03452a
_journal_volume 57
_journal_year 2021
_chemical_formula_moiety 'C29 H14 Cl8 N O4 P Si'
_chemical_formula_sum 'C29 H14 Cl8 N O4 P Si'
_chemical_formula_weight 783.07
_chemical_properties_physical Moisture-sensitive
_space_group_crystal_system triclinic
_space_group_IT_number 2
_space_group_name_Hall '-P 1'
_space_group_name_H-M_alt 'P -1'
_atom_sites_solution_hydrogens geom
_atom_sites_solution_primary dual
_audit_creation_date 2021-04-20
_audit_creation_method
;
Olex2 1.3
(compiled 2020.11.12 svn.r5f609507 for OlexSys, GUI svn.r6272)
;
_audit_update_record
;
2021-06-20 deposited with the CCDC.	2021-07-27 downloaded from the CCDC.
;
_cell_angle_alpha 63.404(5)
_cell_angle_beta 83.620(5)
_cell_angle_gamma 86.982(5)
_cell_formula_units_Z 2
_cell_length_a 12.5198(17)
_cell_length_b 12.5964(18)
_cell_length_c 12.8616(17)
_cell_measurement_reflns_used 7102
_cell_measurement_temperature 100.0
_cell_measurement_theta_max 26.227
_cell_measurement_theta_min 2.296
_cell_volume 1802.5(4)
_computing_cell_refinement 'SAINT V8.38A (2016)'
_computing_data_reduction 'SAINT V8.38A (2016)'
_computing_molecular_graphics 'Olex2 1.3 (Dolomanov et al., 2009)'
_computing_publication_material 'Olex2 1.3 (Dolomanov et al., 2009)'
_computing_structure_refinement 'XL  (Sheldrick, 2008)'
_computing_structure_solution 'SHELXT 2014/5 (Sheldrick, 2014)'
_diffrn_ambient_temperature 100.0
_diffrn_detector 'Bruker PhotonIII C14 detector'
_diffrn_detector_area_resol_mean 7.9
_diffrn_detector_type 'CPAD detector'
_diffrn_measured_fraction_theta_full 0.999
_diffrn_measured_fraction_theta_max 0.999
_diffrn_measurement_device 'three-circle diffractometer'
_diffrn_measurement_method '\f and \w scans'
_diffrn_radiation_monochromator 'mirror optics'
_diffrn_radiation_probe x-ray
_diffrn_radiation_type MoK\a
_diffrn_radiation_wavelength 0.71073
_diffrn_reflns_av_R_equivalents 0.1062
_diffrn_reflns_av_unetI/netI 0.0959
_diffrn_reflns_Laue_measured_fraction_full 0.999
_diffrn_reflns_Laue_measured_fraction_max 0.999
_diffrn_reflns_limit_h_max 14
_diffrn_reflns_limit_h_min -14
_diffrn_reflns_limit_k_max 14
_diffrn_reflns_limit_k_min -14
_diffrn_reflns_limit_l_max 15
_diffrn_reflns_limit_l_min -15
_diffrn_reflns_number 25130
_diffrn_reflns_point_group_measured_fraction_full 0.999
_diffrn_reflns_point_group_measured_fraction_max 0.999
_diffrn_reflns_theta_full 24.998
_diffrn_reflns_theta_max 24.998
_diffrn_reflns_theta_min 2.297
_diffrn_source 'microfocus sealed X-ray tube'
_diffrn_source_current 1.4
_diffrn_source_power 0.07
_diffrn_source_type 'Incoatec I\ms 3.0'
_diffrn_source_voltage 50.0
_diffrn_standards_number 0
_exptl_absorpt_coefficient_mu 0.736
_exptl_absorpt_correction_T_max 0.7454
_exptl_absorpt_correction_T_min 0.6276
_exptl_absorpt_correction_type multi-scan
_exptl_absorpt_process_details
'SADABS-2016/2 (Bruker,2016/2) was used for absorption correction. wR2(int) was 0.1468 before and 0.0909 after correction. The Ratio of minimum to maximum transmission is 0.7872. The \l/2 correction factor is Not present.'
_exptl_crystal_colour colourless
_exptl_crystal_colour_primary colourless
_exptl_crystal_density_diffrn 1.443
_exptl_crystal_description stab
_exptl_crystal_F_000 784
_exptl_crystal_size_max 0.168
_exptl_crystal_size_mid 0.049
_exptl_crystal_size_min 0.029
_refine_diff_density_max 0.405
_refine_diff_density_min -0.557
_refine_diff_density_rms 0.094
_refine_ls_extinction_method none
_refine_ls_goodness_of_fit_ref 1.001
_refine_ls_hydrogen_treatment constr
_refine_ls_matrix_type full
_refine_ls_number_parameters 397
_refine_ls_number_reflns 6339
_refine_ls_number_restraints 0
_refine_ls_restrained_S_all 1.001
_refine_ls_R_factor_all 0.0976
_refine_ls_R_factor_gt 0.0535
_refine_ls_shift/su_max 0.000
_refine_ls_shift/su_mean 0.000
_refine_ls_structure_factor_coef Fsqd
_refine_ls_weighting_details 'w=1/[\s^2^(Fo^2^)+(0.0594P)^2^] where P=(Fo^2^+2Fc^2^)/3'
_refine_ls_weighting_scheme calc
_refine_ls_wR_factor_gt 0.1175
_refine_ls_wR_factor_ref 0.1364
_reflns_Friedel_coverage 0.000
_reflns_number_gt 3878
_reflns_number_total 6339
_reflns_threshold_expression 'I > 2\s(I)'
_cod_data_source_file d1cc03452a2.cif
_cod_data_source_block mo_dhsb11_0m
_cod_depositor_comments 'Adding full bibliography for 7128765--7128778.cif.'
_cod_database_code 7128769
_shelx_shelxl_version_number 2018/3
_shelx_space_group_comment
;
The symmetry employed for this shelxl refinement is uniquely defined
by the following loop, which should always be used as a source of
symmetry information in preference to the above space-group names.
They are only intended as comments.
;
_shelx_estimated_absorpt_t_max 0.979
_shelx_estimated_absorpt_t_min 0.886
_olex2_refinement_description
;
1. Fixed Uiso
 At 1.2 times of:
  All C(H) groups
2.a Aromatic/amide H refined with riding coordinates:
 C14(H14), C17(H17), C19(H19), C26(H26), C29(H29), C25(H25), C15(H15),
 C28(H28), C16(H16), C27(H27), C23(H23), C20(H20), C22(H22), C21(H21)
;
_smtbx_masks_special_details
;
A solvent mask was calculated and 120 electrons were 
found in a volume of 374\%A^3^ in 1 void per unit cell. 
This is consistent with the presence of 1.5[CH2Cl2] per 
Formula Unit which account for 126 electrons per unit cell.
;
_smtbx_masks_void_probe_radius 1.3
_smtbx_masks_void_truncation_radius 1.2
_olex2_submission_special_instructions 'No special instructions were received'

loop_
_space_group_symop_operation_xyz
'x, y, z'
'-x, -y, -z'

loop_
_atom_site_label
_atom_site_type_symbol
_atom_site_fract_x
_atom_site_fract_y
_atom_site_fract_z
_atom_site_U_iso_or_equiv
_atom_site_adp_type
_atom_site_occupancy
_atom_site_site_symmetry_order
_atom_site_calc_flag
_atom_site_refinement_flags_posn
_atom_site_refinement_flags_adp
_atom_site_refinement_flags_occupancy
_atom_site_disorder_assembly
_atom_site_disorder_group
Cl01 Cl 0.55460(12) 0.04221(12) 0.79705(10) 0.0302(3) Uani 1 1 d . . . . .
Cl02 Cl 0.38116(11) 0.68537(12) 0.45620(10) 0.0307(3) Uani 1 1 d . . . . .
Cl03 Cl 0.72858(11) 0.21327(12) 1.13380(10) 0.0299(3) Uani 1 1 d . . . . .
Cl04 Cl 0.69926(12) -0.13032(12) 0.99220(11) 0.0328(3) Uani 1 1 d . . . . .
Cl05 Cl 0.18666(11) 0.45521(13) 0.97772(10) 0.0343(4) Uani 1 1 d . . . . .
P1 P 0.71322(12) 0.47431(12) 0.69540(11) 0.0234(3) Uani 1 1 d . . . . .
Cl07 Cl 0.79117(12) -0.04202(12) 1.15625(11) 0.0336(3) Uani 1 1 d . . . . .
Cl08 Cl 0.14719(12) 0.75759(13) 0.52242(11) 0.0380(4) Uani 1 1 d . . . . .
Cl09 Cl 0.05151(12) 0.64814(14) 0.78377(12) 0.0370(4) Uani 1 1 d . . . . .
Si1 Si 0.53140(12) 0.41823(12) 0.80487(11) 0.0220(3) Uani 1 1 d . . . . .
O4 O 0.4823(3) 0.5033(3) 0.6706(3) 0.0225(8) Uani 1 1 d . . . . .
O2 O 0.5970(3) 0.3493(3) 0.9318(3) 0.0223(8) Uani 1 1 d . . . . .
O3 O 0.4090(3) 0.4227(3) 0.8785(3) 0.0228(8) Uani 1 1 d . . . . .
O1 O 0.5259(3) 0.2842(3) 0.7983(3) 0.0245(8) Uani 1 1 d . . . . .
N1 N 0.5869(3) 0.5649(3) 0.8015(3) 0.0213(10) Uani 1 1 d . . . . .
C7 C 0.3409(4) 0.4979(4) 0.8025(4) 0.0207(11) Uani 1 1 d . . . . .
C8 C 0.3841(4) 0.5456(5) 0.6860(4) 0.0240(12) Uani 1 1 d . . . . .
C13 C 0.6860(4) 0.5903(4) 0.7428(4) 0.0235(12) Uani 1 1 d . . . . .
C2 C 0.6220(4) 0.2358(4) 0.9558(4) 0.0206(11) Uani 1 1 d . . . . .
C3 C 0.6834(4) 0.1626(5) 1.0419(4) 0.0232(12) Uani 1 1 d . . . . .
C4 C 0.7103(4) 0.0483(4) 1.0528(4) 0.0214(11) Uani 1 1 d . . . . .
C5 C 0.6698(4) 0.0107(4) 0.9774(4) 0.0244(12) Uani 1 1 d . . . . .
C24 C 0.7525(4) 0.5488(4) 0.5392(4) 0.0238(12) Uani 1 1 d . . . . .
C1 C 0.5816(4) 0.1985(5) 0.8803(4) 0.0236(12) Uani 1 1 d . . . . .
C14 C 0.7399(5) 0.6911(5) 0.7231(4) 0.0277(13) Uani 1 1 d . . . . .
H14 H 0.808507 0.709378 0.679580 0.033 Uiso 1 1 calc R U . . .
C12 C 0.2382(4) 0.5254(5) 0.8334(4) 0.0259(12) Uani 1 1 d . . . . .
C11 C 0.1789(4) 0.6074(5) 0.7464(4) 0.0269(12) Uani 1 1 d . . . . .
C17 C 0.5408(4) 0.6352(4) 0.8474(4) 0.0246(12) Uani 1 1 d . . . . .
H17 H 0.472331 0.615208 0.890945 0.029 Uiso 1 1 calc R U . . .
C18 C 0.8210(4) 0.3810(5) 0.7678(4) 0.0261(12) Uani 1 1 d . . . . .
C19 C 0.8405(4) 0.2748(5) 0.7590(4) 0.0281(13) Uani 1 1 d . . . . .
H19 H 0.802694 0.258543 0.707685 0.034 Uiso 1 1 calc R U . . .
C6 C 0.6050(4) 0.0862(5) 0.8906(4) 0.0227(12) Uani 1 1 d . . . . .
C26 C 0.8021(5) 0.6594(5) 0.2994(4) 0.0300(13) Uani 1 1 d . . . . .
H26 H 0.818810 0.696455 0.216982 0.036 Uiso 1 1 calc R U . . .
C29 C 0.8771(4) 0.5875(5) 0.3714(4) 0.0293(13) Uani 1 1 d . . . . .
H29 H 0.945968 0.576516 0.338178 0.035 Uiso 1 1 calc R U . . .
C10 C 0.2210(4) 0.6573(5) 0.6305(4) 0.0262(12) Uani 1 1 d . . . . .
C25 C 0.8529(4) 0.5315(5) 0.4910(4) 0.0295(13) Uani 1 1 d . . . . .
H25 H 0.904451 0.481657 0.540062 0.035 Uiso 1 1 calc R U . . .
C15 C 0.6917(4) 0.7652(5) 0.7682(4) 0.0277(13) Uani 1 1 d . . . . .
H15 H 0.726925 0.835601 0.755324 0.033 Uiso 1 1 calc R U . . .
C28 C 0.6763(4) 0.6217(4) 0.4670(4) 0.0255(12) Uani 1 1 d . . . . .
H28 H 0.607314 0.632895 0.499730 0.031 Uiso 1 1 calc R U . . .
C16 C 0.5924(5) 0.7362(5) 0.8318(4) 0.0295(13) Uani 1 1 d . . . . .
H16 H 0.559612 0.785561 0.864627 0.035 Uiso 1 1 calc R U . . .
C9 C 0.3251(4) 0.6267(5) 0.5991(4) 0.0269(12) Uani 1 1 d . . . . .
C27 C 0.7026(5) 0.6771(5) 0.3478(4) 0.0314(13) Uani 1 1 d . . . . .
H27 H 0.651822 0.728035 0.298368 0.038 Uiso 1 1 calc R U . . .
C23 C 0.8779(4) 0.4023(5) 0.8436(4) 0.0328(14) Uani 1 1 d . . . . .
H23 H 0.867096 0.474577 0.849779 0.039 Uiso 1 1 calc R U . . .
C20 C 0.9142(5) 0.1932(5) 0.8243(5) 0.0352(14) Uani 1 1 d . . . . .
H20 H 0.927239 0.122069 0.816397 0.042 Uiso 1 1 calc R U . . .
C22 C 0.9505(5) 0.3188(5) 0.9102(5) 0.0346(14) Uani 1 1 d . . . . .
H22 H 0.987726 0.333843 0.962690 0.042 Uiso 1 1 calc R U . . .
C21 C 0.9691(5) 0.2139(6) 0.9008(4) 0.0383(15) Uani 1 1 d . . . . .
H21 H 1.018805 0.157068 0.946306 0.046 Uiso 1 1 calc R U . . .

loop_
_atom_site_aniso_label
_atom_site_aniso_U_11
_atom_site_aniso_U_22
_atom_site_aniso_U_33
_atom_site_aniso_U_23
_atom_site_aniso_U_13
_atom_site_aniso_U_12
Cl01 0.0495(9) 0.0240(7) 0.0190(6) -0.0107(6) -0.0054(6) -0.0011(6)
Cl02 0.0423(8) 0.0324(8) 0.0119(6) -0.0055(6) -0.0021(6) 0.0041(6)
Cl03 0.0449(9) 0.0287(7) 0.0185(6) -0.0115(6) -0.0095(6) 0.0044(6)
Cl04 0.0531(9) 0.0209(7) 0.0254(7) -0.0108(6) -0.0091(6) 0.0060(6)
Cl05 0.0397(8) 0.0447(9) 0.0153(6) -0.0120(6) 0.0035(6) 0.0004(7)
P1 0.0326(8) 0.0244(8) 0.0134(6) -0.0094(6) 0.0002(6) 0.0023(6)
Cl07 0.0502(9) 0.0247(7) 0.0254(7) -0.0092(6) -0.0143(6) 0.0094(6)
Cl08 0.0451(9) 0.0426(9) 0.0249(7) -0.0140(7) -0.0104(6) 0.0175(7)
Cl09 0.0345(8) 0.0492(9) 0.0306(7) -0.0216(7) -0.0033(6) 0.0093(7)
Si1 0.0346(9) 0.0205(8) 0.0098(6) -0.0061(6) -0.0019(6) 0.0020(6)
O4 0.032(2) 0.0201(19) 0.0126(16) -0.0052(15) -0.0013(15) 0.0021(16)
O2 0.035(2) 0.0203(19) 0.0120(16) -0.0080(15) -0.0030(15) 0.0051(16)
O3 0.030(2) 0.0215(19) 0.0131(16) -0.0050(15) -0.0012(15) 0.0024(16)
O1 0.038(2) 0.0199(19) 0.0158(17) -0.0076(15) -0.0077(16) 0.0060(17)
N1 0.031(3) 0.019(2) 0.0095(19) -0.0030(18) -0.0004(18) 0.0049(19)
C7 0.030(3) 0.019(3) 0.011(2) -0.005(2) -0.001(2) 0.002(2)
C8 0.037(3) 0.022(3) 0.012(2) -0.007(2) -0.003(2) 0.004(2)
C13 0.034(3) 0.023(3) 0.012(2) -0.007(2) -0.005(2) 0.008(2)
C2 0.033(3) 0.016(3) 0.012(2) -0.005(2) -0.002(2) 0.001(2)
C3 0.031(3) 0.027(3) 0.015(2) -0.012(2) 0.001(2) 0.000(2)
C4 0.027(3) 0.023(3) 0.012(2) -0.006(2) -0.004(2) 0.001(2)
C5 0.029(3) 0.020(3) 0.022(3) -0.010(2) 0.005(2) -0.002(2)
C24 0.032(3) 0.024(3) 0.019(3) -0.014(2) 0.002(2) -0.001(2)
C1 0.034(3) 0.026(3) 0.010(2) -0.008(2) 0.000(2) 0.000(2)
C14 0.036(3) 0.025(3) 0.016(3) -0.004(2) 0.000(2) -0.004(3)
C12 0.033(3) 0.031(3) 0.013(2) -0.010(2) -0.003(2) 0.001(3)
C11 0.025(3) 0.036(3) 0.027(3) -0.020(3) -0.002(2) 0.002(3)
C17 0.036(3) 0.021(3) 0.013(2) -0.005(2) -0.003(2) 0.004(2)
C18 0.028(3) 0.034(3) 0.018(3) -0.014(2) -0.001(2) 0.004(3)
C19 0.035(3) 0.030(3) 0.020(3) -0.011(2) -0.004(2) 0.002(3)
C6 0.033(3) 0.026(3) 0.007(2) -0.005(2) -0.003(2) -0.006(2)
C26 0.048(4) 0.023(3) 0.018(3) -0.008(2) -0.003(3) -0.001(3)
C29 0.031(3) 0.038(3) 0.017(3) -0.012(3) 0.002(2) 0.002(3)
C10 0.034(3) 0.023(3) 0.026(3) -0.013(2) -0.008(2) 0.006(2)
C25 0.030(3) 0.032(3) 0.025(3) -0.012(3) -0.007(2) 0.011(3)
C15 0.040(3) 0.020(3) 0.022(3) -0.008(2) 0.001(3) -0.008(3)
C28 0.033(3) 0.025(3) 0.018(3) -0.009(2) -0.004(2) 0.002(2)
C16 0.045(4) 0.025(3) 0.021(3) -0.013(2) -0.001(3) 0.002(3)
C9 0.035(3) 0.026(3) 0.020(3) -0.011(2) 0.000(2) -0.001(2)
C27 0.033(3) 0.029(3) 0.024(3) -0.004(3) -0.006(2) 0.002(3)
C23 0.040(4) 0.035(3) 0.028(3) -0.020(3) 0.001(3) 0.006(3)
C20 0.044(4) 0.030(3) 0.029(3) -0.012(3) 0.000(3) 0.009(3)
C22 0.035(3) 0.044(4) 0.024(3) -0.014(3) -0.006(3) 0.005(3)
C21 0.038(4) 0.050(4) 0.015(3) -0.006(3) 0.002(2) 0.008(3)

loop_
_atom_type_symbol
_atom_type_description
_atom_type_scat_dispersion_real
_atom_type_scat_dispersion_imag
_atom_type_scat_source
C C 0.0033 0.0016 'International Tables Vol C Tables 4.2.6.8 and 6.1.1.4'
H H 0.0000 0.0000 'International Tables Vol C Tables 4.2.6.8 and 6.1.1.4'
Cl Cl 0.1484 0.1585 'International Tables Vol C Tables 4.2.6.8 and 6.1.1.4'
N N 0.0061 0.0033 'International Tables Vol C Tables 4.2.6.8 and 6.1.1.4'
O O 0.0106 0.0060 'International Tables Vol C Tables 4.2.6.8 and 6.1.1.4'
P P 0.1023 0.0942 'International Tables Vol C Tables 4.2.6.8 and 6.1.1.4'
Si Si 0.0817 0.0704 'International Tables Vol C Tables 4.2.6.8 and 6.1.1.4'

loop_
_exptl_crystal_face_index_h
_exptl_crystal_face_index_k
_exptl_crystal_face_index_l
_exptl_crystal_face_perp_dist
-1.00 -2.00 -3.00 0.0710
1.00 2.00 3.00 0.0660
1.00 4.00 0.00 0.0320
-1.00 -5.00 2.00 0.0100
-5.00 1.00 -1.00 0.0100
5.00 -1.00 1.00 0.0140
1.00 4.00 -1.00 0.0220

loop_
_geom_angle_atom_site_label_1
_geom_angle_atom_site_label_2
_geom_angle_atom_site_label_3
_geom_angle
_geom_angle_site_symmetry_1
_geom_angle_site_symmetry_3
_geom_angle_publ_flag
C13 P1 Si1 77.81(17) . . ?
C24 P1 Si1 130.25(19) . . ?
C24 P1 C13 106.7(2) . . ?
C18 P1 Si1 115.18(17) . . ?
C18 P1 C13 110.5(2) . . ?
C18 P1 C24 109.3(2) . . ?
O4 Si1 P1 85.60(12) . . ?
O4 Si1 O2 170.93(18) . . ?
O4 Si1 N1 89.55(16) . . ?
O2 Si1 P1 86.95(13) . . ?
O2 Si1 N1 82.83(16) . . ?
O3 Si1 P1 162.08(14) . . ?
O3 Si1 O4 91.57(17) . . ?
O3 Si1 O2 93.94(16) . . ?
O3 Si1 O1 102.46(18) . . ?
O3 Si1 N1 94.79(17) . . ?
O1 Si1 P1 95.42(13) . . ?
O1 Si1 O4 95.45(16) . . ?
O1 Si1 O2 90.39(16) . . ?
O1 Si1 N1 161.87(19) . . ?
N1 Si1 P1 67.54(12) . . ?
C8 O4 Si1 110.1(3) . . ?
C2 O2 Si1 111.0(3) . . ?
C7 O3 Si1 110.2(3) . . ?
C1 O1 Si1 111.4(3) . . ?
C13 N1 Si1 110.1(3) . . ?
C17 N1 Si1 129.7(4) . . ?
C17 N1 C13 120.2(5) . . ?
O3 C7 C8 113.5(4) . . ?
O3 C7 C12 125.1(4) . . ?
C12 C7 C8 121.4(5) . . ?
O4 C8 C7 113.7(4) . . ?
O4 C8 C9 126.4(4) . . ?
C9 C8 C7 119.9(5) . . ?
N1 C13 P1 104.6(4) . . ?
N1 C13 C14 121.5(5) . . ?
C14 C13 P1 133.7(4) . . ?
O2 C2 C3 124.9(4) . . ?
O2 C2 C1 113.4(4) . . ?
C3 C2 C1 121.7(5) . . ?
C2 C3 Cl03 119.3(4) . . ?
C2 C3 C4 119.5(4) . . ?
C4 C3 Cl03 121.3(4) . . ?
C3 C4 Cl07 120.1(4) . . ?
C5 C4 Cl07 120.9(4) . . ?
C5 C4 C3 119.0(5) . . ?
C4 C5 Cl04 119.5(4) . . ?
C4 C5 C6 120.9(5) . . ?
C6 C5 Cl04 119.7(4) . . ?
C25 C24 P1 122.0(4) . . ?
C25 C24 C28 120.3(4) . . ?
C28 C24 P1 117.7(4) . . ?
O1 C1 C2 113.2(4) . . ?
O1 C1 C6 126.7(4) . . ?
C6 C1 C2 120.0(5) . . ?
C13 C14 H14 120.8 . . ?
C13 C14 C15 118.4(5) . . ?
C15 C14 H14 120.8 . . ?
C7 C12 Cl05 118.9(4) . . ?
C7 C12 C11 118.8(4) . . ?
C11 C12 Cl05 122.3(4) . . ?
C12 C11 Cl09 119.7(4) . . ?
C10 C11 Cl09 119.7(4) . . ?
C10 C11 C12 120.6(5) . . ?
N1 C17 H17 119.8 . . ?
N1 C17 C16 120.5(5) . . ?
C16 C17 H17 119.8 . . ?
C19 C18 P1 118.6(4) . . ?
C23 C18 P1 122.7(4) . . ?
C23 C18 C19 118.3(5) . . ?
C18 C19 H19 119.7 . . ?
C20 C19 C18 120.7(5) . . ?
C20 C19 H19 119.7 . . ?
C5 C6 Cl01 121.7(4) . . ?
C1 C6 Cl01 119.3(4) . . ?
C1 C6 C5 119.0(4) . . ?
C29 C26 H26 120.1 . . ?
C27 C26 H26 120.1 . . ?
C27 C26 C29 119.7(5) . . ?
C26 C29 H29 119.7 . . ?
C25 C29 C26 120.6(5) . . ?
C25 C29 H29 119.7 . . ?
C11 C10 Cl08 120.7(4) . . ?
C11 C10 C9 120.4(5) . . ?
C9 C10 Cl08 118.9(4) . . ?
C24 C25 H25 120.3 . . ?
C29 C25 C24 119.5(5) . . ?
C29 C25 H25 120.3 . . ?
C14 C15 H15 120.1 . . ?
C16 C15 C14 119.7(5) . . ?
C16 C15 H15 120.1 . . ?
C24 C28 H28 120.4 . . ?
C27 C28 C24 119.1(5) . . ?
C27 C28 H28 120.4 . . ?
C17 C16 H16 120.2 . . ?
C15 C16 C17 119.6(5) . . ?
C15 C16 H16 120.2 . . ?
C8 C9 Cl02 118.8(4) . . ?
C8 C9 C10 118.8(5) . . ?
C10 C9 Cl02 122.3(4) . . ?
C26 C27 H27 119.6 . . ?
C28 C27 C26 120.8(5) . . ?
C28 C27 H27 119.6 . . ?
C18 C23 H23 119.7 . . ?
C22 C23 C18 120.6(5) . . ?
C22 C23 H23 119.7 . . ?
C19 C20 H20 119.6 . . ?
C21 C20 C19 120.8(6) . . ?
C21 C20 H20 119.6 . . ?
C23 C22 H22 119.7 . . ?
C21 C22 C23 120.6(5) . . ?
C21 C22 H22 119.7 . . ?
C20 C21 C22 119.0(6) . . ?
C20 C21 H21 120.5 . . ?
C22 C21 H21 120.5 . . ?

loop_
_geom_bond_atom_site_label_1
_geom_bond_atom_site_label_2
_geom_bond_distance
_geom_bond_site_symmetry_2
_geom_bond_publ_flag
Cl01 C6 1.719(5) . ?
Cl02 C9 1.723(5) . ?
Cl03 C3 1.728(5) . ?
Cl04 C5 1.724(5) . ?
Cl05 C12 1.723(5) . ?
P1 Si1 2.496(2) . ?
P1 C13 1.823(5) . ?
P1 C24 1.817(5) . ?
P1 C18 1.789(5) . ?
Cl07 C4 1.707(5) . ?
Cl08 C10 1.725(5) . ?
Cl09 C11 1.732(5) . ?
Si1 O4 1.737(3) . ?
Si1 O2 1.746(3) . ?
Si1 O3 1.721(4) . ?
Si1 O1 1.733(4) . ?
Si1 N1 1.989(4) . ?
O4 C8 1.344(6) . ?
O2 C2 1.348(6) . ?
O3 C7 1.361(6) . ?
O1 C1 1.353(6) . ?
N1 C13 1.352(6) . ?
N1 C17 1.343(6) . ?
C7 C8 1.395(6) . ?
C7 C12 1.376(7) . ?
C8 C9 1.387(7) . ?
C13 C14 1.377(7) . ?
C2 C3 1.368(7) . ?
C2 C1 1.400(7) . ?
C3 C4 1.409(7) . ?
C4 C5 1.403(7) . ?
C5 C6 1.407(7) . ?
C24 C25 1.389(7) . ?
C24 C28 1.399(7) . ?
C1 C6 1.380(7) . ?
C14 H14 0.9500 . ?
C14 C15 1.385(7) . ?
C12 C11 1.392(7) . ?
C11 C10 1.385(7) . ?
C17 H17 0.9500 . ?
C17 C16 1.380(7) . ?
C18 C19 1.399(7) . ?
C18 C23 1.393(7) . ?
C19 H19 0.9500 . ?
C19 C20 1.383(7) . ?
C26 H26 0.9500 . ?
C26 C29 1.383(7) . ?
C26 C27 1.382(7) . ?
C29 H29 0.9500 . ?
C29 C25 1.380(7) . ?
C10 C9 1.406(7) . ?
C25 H25 0.9500 . ?
C15 H15 0.9500 . ?
C15 C16 1.380(7) . ?
C28 H28 0.9500 . ?
C28 C27 1.378(7) . ?
C16 H16 0.9500 . ?
C27 H27 0.9500 . ?
C23 H23 0.9500 . ?
C23 C22 1.389(8) . ?
C20 H20 0.9500 . ?
C20 C21 1.381(8) . ?
C22 H22 0.9500 . ?
C22 C21 1.385(8) . ?
C21 H21 0.9500 . ?

loop_
_geom_torsion_atom_site_label_1
_geom_torsion_atom_site_label_2
_geom_torsion_atom_site_label_3
_geom_torsion_atom_site_label_4
_geom_torsion
_geom_torsion_site_symmetry_1
_geom_torsion_site_symmetry_2
_geom_torsion_site_symmetry_3
_geom_torsion_site_symmetry_4
_geom_torsion_publ_flag
Cl03 C3 C4 Cl07 -1.3(6) . . . . ?
Cl03 C3 C4 C5 178.8(4) . . . . ?
Cl04 C5 C6 Cl01 -0.6(6) . . . . ?
Cl04 C5 C6 C1 179.6(4) . . . . ?
Cl05 C12 C11 Cl09 3.9(7) . . . . ?
Cl05 C12 C11 C10 -176.6(4) . . . . ?
P1 Si1 O4 C8 -153.2(3) . . . . ?
P1 Si1 O2 C2 -88.7(3) . . . . ?
P1 Si1 O3 C7 73.3(5) . . . . ?
P1 Si1 O1 C1 80.3(3) . . . . ?
P1 C13 C14 C15 176.0(4) . . . . ?
P1 C24 C25 C29 177.9(4) . . . . ?
P1 C24 C28 C27 -178.4(4) . . . . ?
P1 C18 C19 C20 -172.3(4) . . . . ?
P1 C18 C23 C22 170.9(4) . . . . ?
Cl07 C4 C5 Cl04 1.8(6) . . . . ?
Cl07 C4 C5 C6 -178.7(4) . . . . ?
Cl08 C10 C9 Cl02 -0.4(6) . . . . ?
Cl08 C10 C9 C8 -179.7(4) . . . . ?
Cl09 C11 C10 Cl08 -1.2(6) . . . . ?
Cl09 C11 C10 C9 178.8(4) . . . . ?
Si1 P1 C13 N1 -0.9(3) . . . . ?
Si1 P1 C13 C14 -175.6(5) . . . . ?
Si1 P1 C24 C25 -153.1(4) . . . . ?
Si1 P1 C24 C28 24.5(5) . . . . ?
Si1 P1 C18 C19 82.7(4) . . . . ?
Si1 P1 C18 C23 -89.4(4) . . . . ?
Si1 O4 C8 C7 -8.7(5) . . . . ?
Si1 O4 C8 C9 172.7(4) . . . . ?
Si1 O2 C2 C3 172.7(4) . . . . ?
Si1 O2 C2 C1 -5.2(5) . . . . ?
Si1 O3 C7 C8 3.7(5) . . . . ?
Si1 O3 C7 C12 -177.3(4) . . . . ?
Si1 O1 C1 C2 5.0(5) . . . . ?
Si1 O1 C1 C6 -171.5(4) . . . . ?
Si1 N1 C13 P1 1.2(4) . . . . ?
Si1 N1 C13 C14 176.7(4) . . . . ?
Si1 N1 C17 C16 -177.9(4) . . . . ?
O4 Si1 O3 C7 -7.2(3) . . . . ?
O4 Si1 O1 C1 166.4(3) . . . . ?
O4 C8 C9 Cl02 -2.2(7) . . . . ?
O4 C8 C9 C10 177.1(5) . . . . ?
O2 Si1 O3 C7 165.6(3) . . . . ?
O2 Si1 O1 C1 -6.6(3) . . . . ?
O2 C2 C3 Cl03 3.4(7) . . . . ?
O2 C2 C3 C4 -175.4(4) . . . . ?
O2 C2 C1 O1 0.2(6) . . . . ?
O2 C2 C1 C6 177.0(4) . . . . ?
O3 Si1 O4 C8 9.1(3) . . . . ?
O3 Si1 O2 C2 109.2(3) . . . . ?
O3 Si1 O1 C1 -100.7(3) . . . . ?
O3 C7 C8 O4 3.4(6) . . . . ?
O3 C7 C8 C9 -177.9(5) . . . . ?
O3 C7 C12 Cl05 -3.5(7) . . . . ?
O3 C7 C12 C11 177.7(5) . . . . ?
O1 Si1 O4 C8 111.8(3) . . . . ?
O1 Si1 O2 C2 6.7(3) . . . . ?
O1 Si1 O3 C7 -103.1(3) . . . . ?
O1 C1 C6 Cl01 -3.7(7) . . . . ?
O1 C1 C6 C5 176.1(4) . . . . ?
N1 Si1 O4 C8 -85.7(3) . . . . ?
N1 Si1 O2 C2 -156.4(3) . . . . ?
N1 Si1 O3 C7 82.5(3) . . . . ?
N1 Si1 O1 C1 61.0(6) . . . . ?
N1 C13 C14 C15 2.0(7) . . . . ?
N1 C17 C16 C15 0.2(8) . . . . ?
C7 C8 C9 Cl02 179.3(4) . . . . ?
C7 C8 C9 C10 -1.4(8) . . . . ?
C7 C12 C11 Cl09 -177.4(4) . . . . ?
C7 C12 C11 C10 2.2(8) . . . . ?
C8 C7 C12 Cl05 175.5(4) . . . . ?
C8 C7 C12 C11 -3.4(8) . . . . ?
C13 P1 C24 C25 118.9(5) . . . . ?
C13 P1 C24 C28 -63.5(4) . . . . ?
C13 P1 C18 C19 168.5(4) . . . . ?
C13 P1 C18 C23 -3.6(5) . . . . ?
C13 N1 C17 C16 2.3(7) . . . . ?
C13 C14 C15 C16 0.5(8) . . . . ?
C2 C3 C4 Cl07 177.5(4) . . . . ?
C2 C3 C4 C5 -2.4(7) . . . . ?
C2 C1 C6 Cl01 180.0(4) . . . . ?
C2 C1 C6 C5 -0.2(7) . . . . ?
C3 C2 C1 O1 -177.8(4) . . . . ?
C3 C2 C1 C6 -1.0(7) . . . . ?
C3 C4 C5 Cl04 -178.3(4) . . . . ?
C3 C4 C5 C6 1.2(7) . . . . ?
C4 C5 C6 Cl01 179.9(4) . . . . ?
C4 C5 C6 C1 0.1(7) . . . . ?
C24 P1 C13 N1 127.8(3) . . . . ?
C24 P1 C13 C14 -46.9(6) . . . . ?
C24 P1 C18 C19 -74.4(4) . . . . ?
C24 P1 C18 C23 113.5(4) . . . . ?
C24 C28 C27 C26 1.3(8) . . . . ?
C1 C2 C3 Cl03 -178.8(4) . . . . ?
C1 C2 C3 C4 2.3(7) . . . . ?
C14 C15 C16 C17 -1.6(8) . . . . ?
C12 C7 C8 O4 -175.7(5) . . . . ?
C12 C7 C8 C9 3.0(8) . . . . ?
C12 C11 C10 Cl08 179.2(4) . . . . ?
C12 C11 C10 C9 -0.8(8) . . . . ?
C11 C10 C9 Cl02 179.6(4) . . . . ?
C11 C10 C9 C8 0.3(8) . . . . ?
C17 N1 C13 P1 -179.0(3) . . . . ?
C17 N1 C13 C14 -3.4(7) . . . . ?
C18 P1 C13 N1 -113.5(3) . . . . ?
C18 P1 C13 C14 71.8(6) . . . . ?
C18 P1 C24 C25 -0.6(5) . . . . ?
C18 P1 C24 C28 177.1(4) . . . . ?
C18 C19 C20 C21 0.9(8) . . . . ?
C18 C23 C22 C21 1.3(8) . . . . ?
C19 C18 C23 C22 -1.3(8) . . . . ?
C19 C20 C21 C22 -1.0(8) . . . . ?
C26 C29 C25 C24 -0.6(8) . . . . ?
C29 C26 C27 C28 -1.5(8) . . . . ?
C25 C24 C28 C27 -0.7(8) . . . . ?
C28 C24 C25 C29 0.3(8) . . . . ?
C27 C26 C29 C25 1.2(8) . . . . ?
C23 C18 C19 C20 0.2(8) . . . . ?
C23 C22 C21 C20 -0.1(8) . . . . ?

loop_
_smtbx_masks_void_nr
_smtbx_masks_void_average_x
_smtbx_masks_void_average_y
_smtbx_masks_void_average_z
_smtbx_masks_void_volume
_smtbx_masks_void_count_electrons
_smtbx_masks_void_content
1 -0.682 0.000 0.500 373.7 119.7 '3 DCM'
